data_2236710
loop_
_publ_author_name
'Anuradha, N.'
'Thiruvalluvar, A.'
'Chitra, S.'
'Devanathan, D.'
'Butcher, R. J.'

_publ_section_title
;
 1-[4-(4-Fluorophenyl)-6-methyl-2-sulfanylidene-1,2,3,4-tetrahydropyrimidin-5-yl]ethanone
;
_journal_coeditor_code WN2486
_journal_issue 9
_journal_name_full 'Acta Crystallographica Section E'
_journal_page_first o2625
_journal_paper_doi 10.1107/S1600536812033727
_journal_volume 68
_journal_year 2012
_chemical_formula_iupac 'C13 H13 F N2 O S'
_chemical_formula_moiety 'C13 H13 F N2 O S'
_chemical_formula_structural 'C13 H13 F N2 O S'
_chemical_formula_sum 'C13 H13 F N2 O S'
_chemical_formula_weight 264.32
_chemical_melting_point 509
_chemical_name_common Dihydropyrimidin-2(1H)-thione
_chemical_name_systematic
;
1-[4-(4-Fluorophenyl)-6-methyl-2-sulfanylidene-1,2,3,4-tetrahydropyrimidin-
5-yl]ethanone
;
_space_group_IT_number 2
_symmetry_cell_setting triclinic
_symmetry_space_group_name_Hall '-P 1'
_symmetry_space_group_name_H-M 'P -1'
_atom_sites_solution_hydrogens geom
_atom_sites_solution_primary direct
_atom_sites_solution_secondary difmap
_cell_angle_alpha 103.529(15)
_cell_angle_beta 91.933(14)
_cell_angle_gamma 106.971(14)
_cell_formula_units_Z 2
_cell_length_a 7.1775(11)
_cell_length_b 8.1099(13)
_cell_length_c 12.490(2)
_cell_measurement_reflns_used 1186
_cell_measurement_temperature 123(2)
_cell_measurement_theta_max 75.8773
_cell_measurement_theta_min 3.6588
_cell_volume 672.0(2)
_computing_cell_refinement 'CrysAlis PRO (Agilent, 2012)'
_computing_data_collection 'CrysAlis PRO (Agilent, 2012)'
_computing_data_reduction 'CrysAlis PRO (Agilent, 2012)'
_computing_molecular_graphics 'ORTEP-3 (Farrugia, 1997) and PLATON (Spek, 2009)'
_computing_publication_material 'PLATON (Spek, 2009)'
_computing_structure_refinement 'SHELXL97 (Sheldrick, 2008)'
_computing_structure_solution 'DIRDIF2008 (Beurskens <i>et al.</i>, 2008)'
_diffrn_ambient_temperature 123(2)
_diffrn_detector_area_resol_mean 10.5081
_diffrn_measured_fraction_theta_full 0.974
_diffrn_measured_fraction_theta_max 0.936
_diffrn_measurement_device_type 'Oxford Diffraction Xcalibur Ruby Gemini'
_diffrn_measurement_method '\w scans'
_diffrn_radiation_monochromator graphite
_diffrn_radiation_source 'Enhance (Cu) X-ray Source'
_diffrn_radiation_type CuK\a
_diffrn_radiation_wavelength 1.54184
_diffrn_reflns_av_R_equivalents 0.0553
_diffrn_reflns_av_sigmaI/netI 0.0514
_diffrn_reflns_limit_h_max 8
_diffrn_reflns_limit_h_min -7
_diffrn_reflns_limit_k_max 10
_diffrn_reflns_limit_k_min -8
_diffrn_reflns_limit_l_max 11
_diffrn_reflns_limit_l_min -15
_diffrn_reflns_number 3949
_diffrn_reflns_theta_full 67.50
_diffrn_reflns_theta_max 76.07
_diffrn_reflns_theta_min 3.66
_exptl_absorpt_coefficient_mu 2.171
_exptl_absorpt_correction_T_max 0.891
_exptl_absorpt_correction_T_min 0.515
_exptl_absorpt_correction_type analytical
_exptl_absorpt_process_details
;
(CrysAlis PRO; Agilent, 2012)
;
_exptl_crystal_colour colourless
_exptl_crystal_density_diffrn 1.306
_exptl_crystal_density_method 'Not Measured'
_exptl_crystal_description plate
_exptl_crystal_F_000 276
_exptl_crystal_size_max 0.5876
_exptl_crystal_size_mid 0.3605
_exptl_crystal_size_min 0.0560
_refine_diff_density_max 0.817
_refine_diff_density_min -0.368
_refine_ls_extinction_method none
_refine_ls_goodness_of_fit_ref 1.118
_refine_ls_hydrogen_treatment mixed
_refine_ls_matrix_type full
_refine_ls_number_parameters 173
_refine_ls_number_reflns 2629
_refine_ls_number_restraints 0
_refine_ls_restrained_S_all 1.118
_refine_ls_R_factor_all 0.0937
_refine_ls_R_factor_gt 0.0796
_refine_ls_shift/su_max 0.001
_refine_ls_shift/su_max_lt 0.001
_refine_ls_shift/su_mean 0.000
_refine_ls_structure_factor_coef Fsqd
_refine_ls_weighting_details 'calc w=1/[\s^2^(Fo^2^)+(0.1003P)^2^+1.2879P] where P=(Fo^2^+2Fc^2^)/3'
_refine_ls_weighting_scheme calc
_refine_ls_wR_factor_gt 0.2198
_refine_ls_wR_factor_ref 0.2327
_reflns_number_gt 2109
_reflns_number_total 2629
_reflns_threshold_expression I>2\s(I)
_cod_data_source_file wn2486.cif
_cod_data_source_block I
_cod_database_code 2236710
_cod_database_fobs_code 2236710

loop_
_symmetry_equiv_pos_site_id
_symmetry_equiv_pos_as_xyz
1 x,y,z
2 -x,-y,-z

loop_
_atom_site_aniso_label
_atom_site_aniso_U_11
_atom_site_aniso_U_22
_atom_site_aniso_U_33
_atom_site_aniso_U_12
_atom_site_aniso_U_13
_atom_site_aniso_U_23
S2 0.0293(5) 0.0314(5) 0.0635(7) 0.0129(4) 0.0089(4) 0.0121(4)
F4 0.093(3) 0.086(3) 0.062(2) 0.003(2) 0.0100(18) 0.0354(18)
O15 0.0259(14) 0.0370(16) 0.099(3) 0.0146(12) 0.0106(15) 0.0218(16)
N1 0.0226(16) 0.0336(17) 0.061(2) 0.0104(13) 0.0064(14) 0.0118(15)
N3 0.0276(16) 0.0267(16) 0.052(2) 0.0093(13) 0.0063(14) 0.0114(14)
C2 0.0295(18) 0.0285(18) 0.051(2) 0.0105(15) 0.0064(16) 0.0149(16)
C4 0.0245(17) 0.0282(18) 0.053(2) 0.0101(14) 0.0051(15) 0.0127(16)
C5 0.0275(18) 0.0242(17) 0.054(2) 0.0083(14) 0.0037(15) 0.0133(15)
C6 0.0305(18) 0.0291(18) 0.050(2) 0.0115(15) 0.0048(15) 0.0148(16)
C15 0.0275(19) 0.040(2) 0.059(3) 0.0162(16) 0.0079(17) 0.0208(18)
C16 0.033(2) 0.038(2) 0.072(3) 0.0183(17) 0.0082(19) 0.017(2)
C41 0.037(2) 0.0273(18) 0.054(2) 0.0138(15) 0.0089(17) 0.0129(16)
C42 0.039(2) 0.043(2) 0.056(3) 0.0142(18) 0.0075(19) 0.0161(19)
C43 0.056(3) 0.049(3) 0.053(3) 0.017(2) 0.000(2) 0.016(2)
C44 0.073(3) 0.051(3) 0.047(3) 0.010(2) 0.011(2) 0.017(2)
C45 0.055(3) 0.059(3) 0.059(3) 0.001(2) 0.015(2) 0.019(2)
C46 0.037(2) 0.046(2) 0.057(3) 0.0072(18) 0.0087(19) 0.016(2)
C61 0.0263(18) 0.0289(19) 0.067(3) 0.0078(15) 0.0098(17) 0.0148(18)

loop_
_atom_site_type_symbol
_atom_site_label
_atom_site_fract_x
_atom_site_fract_y
_atom_site_fract_z
_atom_site_U_iso_or_equiv
_atom_site_thermal_displace_type
_atom_site_calc_flag
_atom_site_refinement_flags
_atom_site_occupancy
S S2 0.18125(14) 0.34721(13) 0.46715(10) 0.0405(3) Uani d . 1.000
F F4 0.7221(6) 0.3280(5) -0.0587(3) 0.0829(16) Uani d . 1.000
O O15 0.7912(4) -0.1016(4) 0.3039(3) 0.0520(12) Uani d . 1.000
N N1 0.2057(5) 0.0276(4) 0.3682(3) 0.0387(10) Uani d . 1.000
N N3 0.4983(5) 0.2512(4) 0.4147(3) 0.0349(10) Uani d . 1.000
C C2 0.3046(5) 0.2035(5) 0.4140(3) 0.0351(11) Uani d . 1.000
C C4 0.6032(5) 0.1414(5) 0.3474(3) 0.0344(11) Uani d . 1.000
C C5 0.4912(5) -0.0550(5) 0.3312(3) 0.0346(11) Uani d . 1.000
C C6 0.2961(6) -0.1043(5) 0.3369(3) 0.0352(11) Uani d . 1.000
C C15 0.6152(6) -0.1729(5) 0.3037(4) 0.0394(14) Uani d . 1.000
C C16 0.5357(6) -0.3717(6) 0.2740(4) 0.0455(14) Uani d . 1.000
C C41 0.6337(6) 0.1890(5) 0.2361(4) 0.0380(11) Uani d . 1.000
C C42 0.4755(7) 0.1672(6) 0.1611(4) 0.0450(14) Uani d . 1.000
C C43 0.5034(8) 0.2138(7) 0.0611(4) 0.0521(17) Uani d . 1.000
C C44 0.6923(9) 0.2814(7) 0.0386(4) 0.0581(17) Uani d . 1.000
C C45 0.8513(8) 0.3036(7) 0.1095(5) 0.0604(17) Uani d . 1.000
C C46 0.8225(7) 0.2573(6) 0.2092(4) 0.0473(14) Uani d . 1.000
C C61 0.1533(5) -0.2885(5) 0.3148(4) 0.0403(13) Uani d . 1.000
H H1 0.087(7) 0.005(6) 0.370(4) 0.036(12) Uiso d . 1.000
H H3 0.572(8) 0.356(8) 0.446(4) 0.051(14) Uiso d . 1.000
H H4 0.73478 0.16638 0.38822 0.0414 Uiso calc R 1.000
H H16A 0.45343 -0.41343 0.20285 0.0679 Uiso calc R 1.000
H H16B 0.45700 -0.40981 0.33158 0.0679 Uiso calc R 1.000
H H16C 0.64443 -0.42238 0.26819 0.0679 Uiso calc R 1.000
H H42 0.34597 0.11967 0.17837 0.0543 Uiso calc R 1.000
H H43 0.39509 0.19929 0.00998 0.0629 Uiso calc R 1.000
H H45 0.98007 0.35005 0.09089 0.0727 Uiso calc R 1.000
H H46 0.93223 0.27237 0.25940 0.0573 Uiso calc R 1.000
H H61A 0.15509 -0.35405 0.23847 0.0604 Uiso calc R 1.000
H H61B 0.02124 -0.28040 0.32542 0.0604 Uiso calc R 1.000
H H61C 0.19019 -0.35119 0.36620 0.0604 Uiso calc R 1.000

loop_
_atom_type_symbol
_atom_type_description
_atom_type_scat_dispersion_real
_atom_type_scat_dispersion_imag
_atom_type_scat_source
C C 0.0181 0.0091 ' International Tables Vol C Tables 4.2.6.8 and 6.1.1.4'
H H 0.0000 0.0000 ' International Tables Vol C Tables 4.2.6.8 and 6.1.1.4'
F F 0.0727 0.0534 ' International Tables Vol C Tables 4.2.6.8 and 6.1.1.4'
N N 0.0311 0.0180 ' International Tables Vol C Tables 4.2.6.8 and 6.1.1.4'
O O 0.0492 0.0322 ' International Tables Vol C Tables 4.2.6.8 and 6.1.1.4'
S S 0.3331 0.5567 ' International Tables Vol C Tables 4.2.6.8 and 6.1.1.4'

loop_
_geom_angle_atom_site_label_1
_geom_angle_atom_site_label_2
_geom_angle_atom_site_label_3
_geom_angle
_geom_angle_publ_flag
C2 N1 C6 124.1(4) no
C2 N3 C4 124.0(3) no
C2 N1 H1 113(3) no
C6 N1 H1 123(3) no
C2 N3 H3 123(4) no
C4 N3 H3 113(4) no
S2 C2 N3 123.5(3) no
N1 C2 N3 116.3(3) no
S2 C2 N1 120.3(3) no
N3 C4 C5 109.7(3) no
N3 C4 C41 110.6(3) no
C5 C4 C41 111.5(3) no
C4 C5 C15 113.3(3) no
C6 C5 C15 127.3(4) no
C4 C5 C6 119.3(3) no
N1 C6 C5 118.9(4) no
N1 C6 C61 112.2(4) no
C5 C6 C61 128.9(4) no
C5 C15 C16 123.3(4) no
O15 C15 C5 117.4(4) no
O15 C15 C16 119.3(4) no
C4 C41 C46 120.0(4) no
C42 C41 C46 118.8(4) no
C4 C41 C42 121.2(4) no
C41 C42 C43 121.2(5) no
C42 C43 C44 117.9(5) no
F4 C44 C43 118.6(5) no
C43 C44 C45 122.8(5) no
F4 C44 C45 118.6(6) no
C44 C45 C46 119.1(5) no
C41 C46 C45 120.3(5) no
N3 C4 H4 108.00 no
C5 C4 H4 108.00 no
C41 C4 H4 108.00 no
C15 C16 H16A 110.00 no
C15 C16 H16B 109.00 no
C15 C16 H16C 109.00 no
H16A C16 H16B 109.00 no
H16A C16 H16C 109.00 no
H16B C16 H16C 109.00 no
C41 C42 H42 119.00 no
C43 C42 H42 119.00 no
C42 C43 H43 121.00 no
C44 C43 H43 121.00 no
C44 C45 H45 120.00 no
C46 C45 H45 120.00 no
C41 C46 H46 120.00 no
C45 C46 H46 120.00 no
C6 C61 H61A 109.00 no
C6 C61 H61B 109.00 no
C6 C61 H61C 109.00 no
H61A C61 H61B 109.00 no
H61A C61 H61C 110.00 no
H61B C61 H61C 109.00 no

loop_
_geom_bond_atom_site_label_1
_geom_bond_atom_site_label_2
_geom_bond_distance
_geom_bond_publ_flag
S2 C2 1.692(4) no
F4 C44 1.360(6) no
O15 C15 1.226(5) no
N1 C2 1.366(5) no
N1 C6 1.395(5) no
N3 C2 1.329(5) no
N3 C4 1.466(5) no
N1 H1 0.82(5) no
N3 H3 0.85(6) no
C4 C41 1.534(6) no
C4 C5 1.522(6) no
C5 C6 1.349(6) no
C5 C15 1.479(6) no
C6 C61 1.501(6) no
C15 C16 1.494(6) no
C41 C46 1.391(7) no
C41 C42 1.390(7) no
C42 C43 1.392(7) no
C43 C44 1.372(9) no
C44 C45 1.363(8) no
C45 C46 1.388(8) no
C4 H4 1.0000 no
C16 H16A 0.9800 no
C16 H16B 0.9800 no
C16 H16C 0.9800 no
C42 H42 0.9500 no
C43 H43 0.9500 no
C45 H45 0.9500 no
C46 H46 0.9500 no
C61 H61A 0.9800 no
C61 H61B 0.9800 no
C61 H61C 0.9800 no

loop_
_geom_hbond_atom_site_label_D
_geom_hbond_atom_site_label_H
_geom_hbond_atom_site_label_A
_geom_hbond_site_symmetry_A
_geom_hbond_distance_DH
_geom_hbond_distance_HA
_geom_hbond_distance_DA
_geom_hbond_angle_DHA
_geom_hbond_publ_flag
N1 H1 O15 1_455 0.82(5) 2.10(5) 2.867(5) 156(5) yes
N3 H3 S2 2_666 0.85(6) 2.50(6) 3.350(4) 174(6) yes
C16 H16A F4 2_655 0.98 2.50 3.358(6) 146 yes
C61 H61A F4 2_655 0.98 2.47 3.319(6) 145 yes
C61 H61B O15 1_455 0.98 2.54 3.383(5) 144 yes
C16 H16C Cg2 1_545 0.98 2.92 3.633(5) 130 yes

loop_
_geom_torsion_atom_site_label_1
_geom_torsion_atom_site_label_2
_geom_torsion_atom_site_label_3
_geom_torsion_atom_site_label_4
_geom_torsion
_geom_torsion_publ_flag
C6 N1 C2 S2 -170.5(3) no
C6 N1 C2 N3 8.8(6) no
C2 N1 C6 C5 -13.1(6) no
C2 N1 C6 C61 166.4(4) no
C4 N3 C2 S2 -165.1(3) no
C4 N3 C2 N1 15.6(5) no
C2 N3 C4 C5 -31.5(5) no
C2 N3 C4 C41 91.8(4) no
N3 C4 C5 C6 25.6(5) no
N3 C4 C5 C15 -157.8(3) no
C41 C4 C5 C6 -97.2(4) no
C41 C4 C5 C15 79.4(4) no
N3 C4 C41 C42 -61.6(5) no
N3 C4 C41 C46 117.7(4) no
C5 C4 C41 C42 60.6(5) no
C5 C4 C41 C46 -120.1(4) no
C4 C5 C6 N1 -6.2(5) no
C4 C5 C6 C61 174.5(4) no
C15 C5 C6 N1 177.7(4) no
C15 C5 C6 C61 -1.6(7) no
C4 C5 C15 O15 4.4(6) no
C4 C5 C15 C16 -174.3(4) no
C6 C5 C15 O15 -179.3(4) no
C6 C5 C15 C16 1.9(7) no
C4 C41 C42 C43 178.7(4) no
C46 C41 C42 C43 -0.6(7) no
C4 C41 C46 C45 -178.9(4) no
C42 C41 C46 C45 0.4(7) no
C41 C42 C43 C44 0.3(8) no
C42 C43 C44 F4 -179.9(5) no
C42 C43 C44 C45 0.2(8) no
F4 C44 C45 C46 179.7(5) no
C43 C44 C45 C46 -0.4(9) no
C44 C45 C46 C41 0.1(8) no

loop_
_cod_related_entry_id
_cod_related_entry_database
_cod_related_entry_code
1 ChemSpider 9475028
